data_7210677
loop_
_publ_author_name
'Seth, Piya'
'Bauz\'a, Antonio'
'Frontera, Antonio'
'Massera, Chiara'
'Gamez, Patrick'
'Ghosh, Ashutosh'

_publ_section_title
;
 Analysis of the contribution of the \p-acidity of the s-tetrazine ring in
 the crystal packing of coordination polymers
;
_journal_issue 15
_journal_name_full CrystEngComm
_journal_page_first 3031
_journal_paper_doi 10.1039/c3ce00058c
_journal_volume 15
_journal_year 2013
_chemical_formula_sum 'C26 H16 Mn N14 S2'
_chemical_formula_weight 643.61
_chemical_name_systematic
;
?
;
_space_group_IT_number 64
_symmetry_space_group_name_Hall '-C 2ac 2'
_symmetry_space_group_name_H-M 'C m c a'
_atom_sites_solution_hydrogens geom
_atom_sites_solution_primary direct
_atom_sites_solution_secondary difmap
_audit_creation_method SHELXL-97
_cell_angle_alpha 90.00
_cell_angle_beta 90.00
_cell_angle_gamma 90.00
_cell_formula_units_Z 4
_cell_length_a 21.1177(16)
_cell_length_b 14.9308(11)
_cell_length_c 8.8929(7)
_cell_measurement_temperature 293(2)
_cell_volume 2804.0(4)
_computing_cell_refinement 'Bruker SMART'
_computing_data_collection 'Bruker SMART'
_computing_data_reduction 'Bruker SAINT'
_computing_molecular_graphics 'Ortep-3 for windows (Farrugia, 1997)'
_computing_publication_material 'Platon99 (Spek, 1999)'
_computing_structure_refinement 'SHELXL-97 (Sheldrick, 1997)'
_computing_structure_solution 'SHELXS-97 (Sheldrick, 1997)'
_diffrn_ambient_temperature 293(2)
_diffrn_measured_fraction_theta_full 1.000
_diffrn_measured_fraction_theta_max 1.000
_diffrn_radiation_monochromator graphite
_diffrn_radiation_source 'fine-focus sealed tube'
_diffrn_radiation_type MoK\a
_diffrn_radiation_wavelength 0.71073
_diffrn_reflns_av_R_equivalents 0.0645
_diffrn_reflns_av_sigmaI/netI 0.0292
_diffrn_reflns_limit_h_max 24
_diffrn_reflns_limit_h_min -24
_diffrn_reflns_limit_k_max 17
_diffrn_reflns_limit_k_min -17
_diffrn_reflns_limit_l_max 10
_diffrn_reflns_limit_l_min -10
_diffrn_reflns_number 14626
_diffrn_reflns_theta_full 24.77
_diffrn_reflns_theta_max 24.77
_diffrn_reflns_theta_min 1.93
_exptl_absorpt_coefficient_mu 0.666
_exptl_absorpt_correction_T_max 0.9679
_exptl_absorpt_correction_T_min 0.9272
_exptl_absorpt_correction_type empirical
_exptl_absorpt_process_details SADABS
_exptl_crystal_density_diffrn 1.525
_exptl_crystal_density_method 'not measured'
_exptl_crystal_F_000 1308.0
_exptl_crystal_size_max 0.07
_exptl_crystal_size_mid 0.05
_exptl_crystal_size_min 0.03
_refine_diff_density_max 0.297
_refine_diff_density_min -0.419
_refine_diff_density_rms 0.049
_refine_ls_extinction_method none
_refine_ls_goodness_of_fit_ref 1.037
_refine_ls_hydrogen_treatment mixed
_refine_ls_matrix_type full
_refine_ls_number_parameters 104
_refine_ls_number_reflns 1246
_refine_ls_number_restraints 0
_refine_ls_restrained_S_all 1.037
_refine_ls_R_factor_all 0.0595
_refine_ls_R_factor_gt 0.0379
_refine_ls_shift/su_max 0.000
_refine_ls_shift/su_mean 0.000
_refine_ls_structure_factor_coef Fsqd
_refine_ls_weighting_details 'calc w=1/[\s^2^(Fo^2^)+(0.0496P)^2^+2.6918P] where P=(Fo^2^+2Fc^2^)/3'
_refine_ls_weighting_scheme calc
_refine_ls_wR_factor_gt 0.0920
_refine_ls_wR_factor_ref 0.1029
_reflns_number_gt 917
_reflns_number_total 1246
_reflns_threshold_expression >2sigma(I)
_cod_data_source_file c3ce00058c.txt
_cod_data_source_block a
_cod_depositor_comments
;
The following automatic conversions were performed:

'_exptl_absorpt_correction_type' value 'EMPIRICAL' changed to
'empirical' according to
/home/saulius/struct/CIF-dictionaries/cif_core.dic dictionary named
'cif_core.dic' version 2.4.2 from 2011-04-26.

Automatic conversion script
Id: cif_fix_values 1891 2012-01-12 08:04:46Z andrius 
;
_cod_original_sg_symbol_H-M Cmca
_cod_database_code 7210677

loop_
_symmetry_equiv_pos_as_xyz
'x, y, z'
'-x, -y+1/2, z+1/2'
'x, -y, -z'
'-x+1/2, y, -z+1/2'
'x+1/2, y+1/2, z'
'-x+1/2, -y+1, z+1/2'
'x+1/2, -y+1/2, -z'
'-x+1, y+1/2, -z+1/2'
'-x, -y, -z'
'x, y-1/2, -z-1/2'
'-x, y, z'
'x-1/2, -y, z-1/2'
'-x+1/2, -y+1/2, -z'
'x+1/2, y, -z-1/2'
'-x+1/2, y+1/2, z'
'x, -y+1/2, z-1/2'

loop_
_atom_site_label
_atom_site_type_symbol
_atom_site_fract_x
_atom_site_fract_y
_atom_site_fract_z
_atom_site_U_iso_or_equiv
_atom_site_adp_type
_atom_site_occupancy
_atom_site_symmetry_multiplicity
_atom_site_calc_flag
_atom_site_refinement_flags
Mn1 Mn 0.5000 0.0000 0.5000 0.0391(3) Uani 1 4 d S
S1 S 0.5000 -0.13348(10) 0.02142(15) 0.0912(5) Uani 1 2 d S
N2 N 0.42005(10) 0.07213(16) 0.3707(3) 0.0493(6) Uani 1 1 d .
N4 N 0.24473(13) 0.34049(18) 0.0111(3) 0.0640(7) Uani 1 1 d .
N3 N 0.28599(12) 0.29817(19) 0.0987(3) 0.0629(7) Uani 1 1 d .
N1 N 0.5000 -0.1037(2) 0.3310(4) 0.0549(9) Uani 1 2 d S
C7 C 0.28951(13) 0.2085(2) 0.0833(3) 0.0536(8) Uani 1 1 d .
C4 C 0.41733(13) 0.1611(2) 0.3650(3) 0.0535(7) Uani 1 1 d .
H4 H 0.4444 0.1936 0.4268 0.064 Uiso 1 1 calc R
C5 C 0.33481(13) 0.1609(2) 0.1837(3) 0.0497(7) Uani 1 1 d .
C3 C 0.37642(13) 0.2080(2) 0.2722(3) 0.0568(8) Uani 1 1 d .
H3 H 0.3771 0.2702 0.2699 0.068 Uiso 1 1 calc R
C1 C 0.37857(14) 0.0275(2) 0.2861(4) 0.0592(9) Uani 1 1 d .
H1 H 0.3789 -0.0348 0.2903 0.071 Uiso 1 1 calc R
C6 C 0.5000 -0.1161(3) 0.2024(5) 0.0517(10) Uani 1 2 d S
C2 C 0.33500(14) 0.0685(2) 0.1923(3) 0.0600(8) Uani 1 1 d .
H2 H 0.3065 0.0347 0.1363 0.072 Uiso 1 1 calc R

loop_
_atom_site_aniso_label
_atom_site_aniso_U_11
_atom_site_aniso_U_22
_atom_site_aniso_U_33
_atom_site_aniso_U_23
_atom_site_aniso_U_13
_atom_site_aniso_U_12
Mn1 0.0306(4) 0.0431(5) 0.0436(5) 0.0108(4) 0.000 0.000
S1 0.1463(15) 0.0706(10) 0.0567(8) 0.0021(6) 0.000 0.000
N2 0.0419(13) 0.0508(15) 0.0552(14) 0.0092(12) -0.0079(11) 0.0053(11)
N4 0.0605(15) 0.0742(18) 0.0573(15) 0.0118(14) -0.0125(13) 0.0162(14)
N3 0.0596(16) 0.073(2) 0.0557(16) 0.0103(14) -0.0113(13) 0.0172(14)
N1 0.055(2) 0.060(2) 0.050(2) 0.0009(18) 0.000 0.000
C7 0.0440(16) 0.074(2) 0.0427(16) 0.0078(16) 0.0002(13) 0.0102(15)
C4 0.0430(16) 0.056(2) 0.0617(17) 0.0106(15) -0.0095(14) 0.0006(14)
C5 0.0393(15) 0.066(2) 0.0440(15) 0.0109(14) 0.0000(12) 0.0134(14)
C3 0.0476(17) 0.0565(19) 0.0663(19) 0.0136(16) -0.0050(15) 0.0066(14)
C1 0.0544(18) 0.0551(19) 0.068(2) 0.0030(16) -0.0165(16) 0.0079(14)
C6 0.044(2) 0.045(3) 0.067(3) 0.010(2) 0.000 0.000
C2 0.0519(17) 0.071(2) 0.0576(18) -0.0039(15) -0.0124(15) 0.0102(16)

loop_
_atom_type_symbol
_atom_type_description
_atom_type_scat_dispersion_real
_atom_type_scat_dispersion_imag
_atom_type_scat_source
C C 0.0033 0.0016 'International Tables Vol C Tables 4.2.6.8 and 6.1.1.4'
H H 0.0000 0.0000 'International Tables Vol C Tables 4.2.6.8 and 6.1.1.4'
N N 0.0061 0.0033 'International Tables Vol C Tables 4.2.6.8 and 6.1.1.4'
S S 0.1246 0.1234 'International Tables Vol C Tables 4.2.6.8 and 6.1.1.4'
Mn Mn 0.3368 0.7283 'International Tables Vol C Tables 4.2.6.8 and 6.1.1.4'

loop_
_geom_angle_atom_site_label_1
_geom_angle_atom_site_label_2
_geom_angle_atom_site_label_3
_geom_angle
_geom_angle_site_symmetry_1
_geom_angle_site_symmetry_3
N1 Mn1 N1 180.0 . 9_656
N1 Mn1 N2 89.29(9) . 11_655
N1 Mn1 N2 90.71(9) 9_656 11_655
N1 Mn1 N2 89.29(9) . .
N1 Mn1 N2 90.71(9) 9_656 .
N2 Mn1 N2 93.96(11) 11_655 .
N1 Mn1 N2 90.71(9) . 3_556
N1 Mn1 N2 89.29(9) 9_656 3_556
N2 Mn1 N2 180.00(12) 11_655 3_556
N2 Mn1 N2 86.04(11) . 3_556
N1 Mn1 N2 90.71(9) . 9_656
N1 Mn1 N2 89.29(9) 9_656 9_656
N2 Mn1 N2 86.04(11) 11_655 9_656
N2 Mn1 N2 180.00(14) . 9_656
N2 Mn1 N2 93.96(11) 3_556 9_656
C4 N2 C1 116.7(2) . .
C4 N2 Mn1 121.05(18) . .
C1 N2 Mn1 121.87(19) . .
C7 N4 N3 117.8(3) 13 .
N4 N3 C7 116.7(3) . .
C6 N1 Mn1 143.4(3) . .
N4 C7 N3 125.5(3) 13 .
N4 C7 C5 117.8(3) 13 .
N3 C7 C5 116.6(3) . .
N2 C4 C3 123.6(3) . .
C3 C5 C2 118.5(3) . .
C3 C5 C7 120.7(3) . .
C2 C5 C7 120.7(3) . .
C5 C3 C4 118.9(3) . .
N2 C1 C2 123.7(3) . .
N1 C6 S1 179.9(4) . .
C5 C2 C1 118.5(3) . .

loop_
_geom_bond_atom_site_label_1
_geom_bond_atom_site_label_2
_geom_bond_distance
_geom_bond_site_symmetry_2
Mn1 N1 2.157(3) .
Mn1 N1 2.157(3) 9_656
Mn1 N2 2.309(2) 11_655
Mn1 N2 2.309(2) .
Mn1 N2 2.309(2) 3_556
Mn1 N2 2.309(2) 9_656
S1 C6 1.630(5) .
N2 C4 1.331(4) .
N2 C1 1.333(4) .
N4 C7 1.328(4) 13
N4 N3 1.328(3) .
N3 C7 1.348(4) .
N1 C6 1.159(5) .
C7 N4 1.328(4) 13
C7 C5 1.489(4) .
C4 C3 1.384(4) .
C5 C3 1.373(4) .
C5 C2 1.382(4) .
C1 C2 1.385(4) .
